data_4082599
loop_
_publ_author_name
'Rajendran, N. M.'
'Haleel, A.'
'Reddy, N. Dastagiri'

_publ_section_title
;
 Copolymerization of CO2and Cyclohexene Oxide: \b-Diketiminate-Supported
 Zn(II)OMe and Zn(II)Et Complexes as Initiators
;
_journal_issue 1
_journal_name_full Organometallics
_journal_page_first 217
_journal_paper_doi 10.1021/om400977c
_journal_volume 33
_journal_year 2014
_chemical_formula_moiety 'C31 H40 N4'
_chemical_formula_sum 'C31 H40 N4'
_chemical_formula_weight 468.67
_chemical_name_systematic
;
 ? 
;
_space_group_crystal_system monoclinic
_space_group_IT_number 14
_space_group_name_Hall '-P 2ybc'
_space_group_name_H-M_alt 'P 1 21/c 1'
_symmetry_space_group_name_Hall '-P 2ybc'
_symmetry_space_group_name_H-M 'P 1 21/c 1'
_atom_sites_solution_hydrogens geom
_atom_sites_solution_primary direct
_atom_sites_solution_secondary difmap
_audit_creation_date 2013-06-10
_audit_creation_method
;
  Olex2 1.1
  (compiled 2011.11.01 svn.r2039, GUI svn.r3906)
;
_cell_angle_alpha 90.00
_cell_angle_beta 103.700(2)
_cell_angle_gamma 90.00
_cell_formula_units_Z 4
_cell_length_a 14.4025(3)
_cell_length_b 12.5471(2)
_cell_length_c 16.5371(3)
_cell_measurement_reflns_used 11410
_cell_measurement_temperature 149.7
_cell_measurement_theta_max 29.2259
_cell_measurement_theta_min 2.8813
_cell_volume 2903.39(10)
_computing_cell_refinement
;
CrysAlisPro, Oxford Diffraction Ltd.,
Version 1.171.34.44 (release 25-10-2010 CrysAlis171 .NET)
(compiled Oct 25 2010,18:11:34)
;
_computing_data_collection
;
CrysAlisPro, Oxford Diffraction Ltd.,
Version 1.171.34.44 (release 25-10-2010 CrysAlis171 .NET)
(compiled Oct 25 2010,18:11:34)
;
_computing_data_reduction
;
CrysAlisPro, Oxford Diffraction Ltd.,
Version 1.171.34.44 (release 25-10-2010 CrysAlis171 .NET)
(compiled Oct 25 2010,18:11:34)
;
_computing_molecular_graphics
;
O. V. Dolomanov, L. J. Bourhis, R. J. Gildea, J. A. K. Howard and H. Puschmann,
OLEX2: a complete structure solution, refinement and analysis program.
J. Appl. Cryst. (2009). 42, 339-341.
;
_computing_publication_material
;
O. V. Dolomanov, L. J. Bourhis, R. J. Gildea, J. A. K. Howard and H. Puschmann,
OLEX2: a complete structure solution, refinement and analysis program.
J. Appl. Cryst. (2009). 42, 339-341.
;
_computing_structure_refinement
;
SHELXL, G.M. Sheldrick, Acta Cryst.
2008). A64, 112-122
;
_computing_structure_solution
;
SHELXS, G.M. Sheldrick, Acta Cryst.
(2008). A64, 112-122
;
_diffrn_ambient_temperature 149.7
_diffrn_detector_area_resol_mean 15.9821
_diffrn_measured_fraction_theta_full 0.999
_diffrn_measured_fraction_theta_max 0.999
_diffrn_measurement_details
;
  1 omega   -2.00   55.00   1.0000   10.0000
omega____ theta____ kappa____ phi______ frames
    -      -17.6522   37.0000  150.0000 57

  2 omega  -42.00   44.00   1.0000   10.0000
omega____ theta____ kappa____ phi______ frames
    -       19.4491  -37.0000  150.0000 86

  3 omega   38.00   75.00   1.0000   10.0000
omega____ theta____ kappa____ phi______ frames
    -       19.4491 -123.0000 -176.0000 37

  4 omega   36.00   96.00   1.0000   10.0000
omega____ theta____ kappa____ phi______ frames
    -       19.4491  179.0000 -180.0000 60

  5 omega  -90.00    8.00   1.0000   10.0000
omega____ theta____ kappa____ phi______ frames
    -      -17.6522  -37.0000   90.0000 98

  6 omega  -11.00   14.00   1.0000   10.0000
omega____ theta____ kappa____ phi______ frames
    -       19.4491   77.0000  -90.0000 25
;
_diffrn_measurement_device_type 'Xcalibur, Eos'
_diffrn_measurement_method '\w scans'
_diffrn_orient_matrix_UB_11 0.0333922000
_diffrn_orient_matrix_UB_12 -0.0404432000
_diffrn_orient_matrix_UB_13 0.0169080000
_diffrn_orient_matrix_UB_21 0.0317482000
_diffrn_orient_matrix_UB_22 0.0391657000
_diffrn_orient_matrix_UB_23 0.0218200000
_diffrn_orient_matrix_UB_31 -0.0211133000
_diffrn_orient_matrix_UB_32 -0.0050173000
_diffrn_orient_matrix_UB_33 0.0344672000
_diffrn_radiation_monochromator graphite
_diffrn_radiation_type 'Mo K\a'
_diffrn_radiation_wavelength 0.7107
_diffrn_reflns_av_R_equivalents 0.0300
_diffrn_reflns_av_unetI/netI 0.0252
_diffrn_reflns_limit_h_max 17
_diffrn_reflns_limit_h_min -17
_diffrn_reflns_limit_k_max 14
_diffrn_reflns_limit_k_min -14
_diffrn_reflns_limit_l_max 19
_diffrn_reflns_limit_l_min -18
_diffrn_reflns_number 17392
_diffrn_reflns_theta_full 25.00
_diffrn_reflns_theta_max 25.00
_diffrn_reflns_theta_min 2.91
_diffrn_source 'Enhance (Mo) X-ray Source'
_diffrn_source_current n/a
_diffrn_source_voltage n/a
_exptl_absorpt_coefficient_mu 0.063
_exptl_absorpt_correction_T_max 1.00000
_exptl_absorpt_correction_T_min 0.81626
_exptl_absorpt_correction_type multi-scan
_exptl_absorpt_process_details
;
CrysAlisPro, Oxford Diffraction Ltd.,
Version 1.171.34.44 (release 25-10-2010 CrysAlis171 .NET)
(compiled Oct 25 2010,18:11:34)
Empirical absorption correction using spherical harmonics,
 implemented in SCALE3 ABSPACK scaling algorithm.
;
_exptl_crystal_colour white
_exptl_crystal_density_diffrn 1.072
_exptl_crystal_density_method 'not measured'
_exptl_crystal_description prism
_exptl_crystal_F_000 1016
_exptl_crystal_size_max 0.5
_exptl_crystal_size_mid 0.45
_exptl_crystal_size_min 0.4
_refine_diff_density_max 0.311
_refine_diff_density_min -0.199
_refine_diff_density_rms 0.037
_refine_ls_extinction_method none
_refine_ls_goodness_of_fit_ref 1.041
_refine_ls_hydrogen_treatment constr
_refine_ls_matrix_type full
_refine_ls_number_parameters 326
_refine_ls_number_reflns 5108
_refine_ls_number_restraints 0
_refine_ls_restrained_S_all 1.041
_refine_ls_R_factor_all 0.0549
_refine_ls_R_factor_gt 0.0435
_refine_ls_shift/su_max 0.001
_refine_ls_shift/su_mean 0.000
_refine_ls_structure_factor_coef Fsqd
_refine_ls_weighting_details 'calc w=1/[\s^2^(Fo^2^)+(0.0488P)^2^+1.3562P] where P=(Fo^2^+2Fc^2^)/3'
_refine_ls_weighting_scheme calc
_refine_ls_wR_factor_gt 0.1070
_refine_ls_wR_factor_ref 0.1161
_reflns_number_gt 4236
_reflns_number_total 5108
_reflns_threshold_expression >2sigma(I)
_cod_data_source_file om400977c_si_002.cif
_cod_data_source_block compound5
_cod_original_cell_volume 2903.40(10)
_cod_database_code 4082599
_chemical_oxdiff_formula 'C12 H14 N2 Zn2'
_chemical_oxdiff_usercomment '150 K, COLORLESS, BLOCK, .6 .55 .5'
_reflns_odcompleteness_completeness 99.81
_reflns_odcompleteness_iscentric 1
_reflns_odcompleteness_theta 26.32

loop_
_space_group_symop_id
_space_group_symop_operation_xyz
1 'x, y, z'
2 '-x, y+1/2, -z+1/2'
3 '-x, -y, -z'
4 'x, -y-1/2, z-1/2'

loop_
_atom_site_label
_atom_site_type_symbol
_atom_site_fract_x
_atom_site_fract_y
_atom_site_fract_z
_atom_site_U_iso_or_equiv
_atom_site_adp_type
_atom_site_occupancy
_atom_site_symmetry_multiplicity
_atom_site_calc_flag
_atom_site_refinement_flags
N1 N 0.31451(8) 0.87205(9) 0.19784(7) 0.0196(3) Uani 1 1 d .
N2 N 0.23131(9) 1.10920(10) 0.20145(7) 0.0231(3) Uani 1 1 d .
C2 C 0.29953(10) 0.87354(11) 0.27025(9) 0.0213(3) Uani 1 1 d .
C6 C 0.37822(10) 0.80092(11) 0.17278(8) 0.0190(3) Uani 1 1 d .
C19 C 0.19247(10) 1.17713(11) 0.13352(9) 0.0226(3) Uani 1 1 d .
C4 C 0.18862(10) 1.02522(11) 0.21506(9) 0.0226(3) Uani 1 1 d .
C3 C 0.23340(11) 0.95815(12) 0.28953(9) 0.0239(3) Uani 1 1 d .
H3A H 0.1832 0.9241 0.3103 0.029 Uiso 1 1 calc R
H3B H 0.2691 1.0041 0.3332 0.029 Uiso 1 1 calc R
C22 C 0.12657(11) 1.32034(12) 0.00504(9) 0.0251(3) Uani 1 1 d .
C11 C 0.47753(11) 0.81897(11) 0.19610(9) 0.0230(3) Uani 1 1 d .
C31 C 0.09047(11) 1.39258(12) -0.06274(10) 0.0263(3) Uani 1 1 d .
C7 C 0.33834(10) 0.71941(11) 0.11650(8) 0.0210(3) Uani 1 1 d .
N3 N 0.61225(10) 0.56389(12) 0.03916(9) 0.0382(4) Uani 1 1 d .
C24 C 0.12883(11) 1.25839(12) 0.14376(9) 0.0259(3) Uani 1 1 d .
C8 C 0.39934(11) 0.65696(11) 0.08276(9) 0.0225(3) Uani 1 1 d .
H8 H 0.3745 0.6032 0.0451 0.027 Uiso 1 1 calc R
C21 C 0.19073(11) 1.24092(12) -0.00374(9) 0.0274(3) Uani 1 1 d .
H21 H 0.2110 1.2362 -0.0530 0.033 Uiso 1 1 calc R
C23 C 0.09646(11) 1.32926(12) 0.07891(10) 0.0275(3) Uani 1 1 d .
H23 H 0.0543 1.3832 0.0847 0.033 Uiso 1 1 calc R
C18 C 0.56054(11) 0.61183(12) 0.06844(10) 0.0284(4) Uani 1 1 d .
C20 C 0.22499(11) 1.16877(12) 0.05961(9) 0.0256(3) Uani 1 1 d .
C10 C 0.53609(11) 0.75384(12) 0.16203(9) 0.0261(3) Uani 1 1 d .
H10 H 0.6020 0.7633 0.1774 0.031 Uiso 1 1 calc R
N4 N 0.06078(10) 1.44924(11) -0.11728(9) 0.0348(3) Uani 1 1 d .
C9 C 0.49766(11) 0.67462(11) 0.10525(9) 0.0241(3) Uani 1 1 d .
C12 C 0.23129(11) 0.69994(13) 0.09587(9) 0.0269(3) Uani 1 1 d .
H12 H 0.2004 0.7686 0.1001 0.032 Uiso 1 1 calc R
C25 C 0.09518(13) 1.26959(14) 0.22394(10) 0.0358(4) Uani 1 1 d .
H25 H 0.1250 1.2125 0.2617 0.043 Uiso 1 1 calc R
C15 C 0.52154(11) 0.90859(12) 0.25475(10) 0.0278(3) Uani 1 1 d .
H15 H 0.4722 0.9357 0.2812 0.033 Uiso 1 1 calc R
C28 C 0.29380(13) 1.08058(14) 0.04919(10) 0.0352(4) Uani 1 1 d .
H28 H 0.3254 1.0549 0.1049 0.042 Uiso 1 1 calc R
C1 C 0.34337(13) 0.80006(14) 0.34056(10) 0.0361(4) Uani 1 1 d .
H1A H 0.2938 0.7615 0.3578 0.054 Uiso 1 1 calc R
H1B H 0.3793 0.8410 0.3865 0.054 Uiso 1 1 calc R
H1C H 0.3851 0.7507 0.3224 0.054 Uiso 1 1 calc R
C5 C 0.09458(12) 0.98580(14) 0.16366(11) 0.0340(4) Uani 1 1 d .
H5A H 0.0469 0.9914 0.1953 0.051 Uiso 1 1 calc R
H5B H 0.1008 0.9127 0.1487 0.051 Uiso 1 1 calc R
H5C H 0.0759 1.0281 0.1141 0.051 Uiso 1 1 calc R
C16 C 0.60496(14) 0.87046(15) 0.32331(11) 0.0440(5) Uani 1 1 d .
H16A H 0.5853 0.8103 0.3510 0.066 Uiso 1 1 calc R
H16B H 0.6253 0.9270 0.3627 0.066 Uiso 1 1 calc R
H16C H 0.6570 0.8500 0.2995 0.066 Uiso 1 1 calc R
C27 C 0.12702(14) 1.37543(17) 0.26645(11) 0.0456(5) Uani 1 1 d .
H27A H 0.1953 1.3814 0.2766 0.068 Uiso 1 1 calc R
H27B H 0.1083 1.3788 0.3184 0.068 Uiso 1 1 calc R
H27C H 0.0976 1.4329 0.2312 0.068 Uiso 1 1 calc R
C17 C 0.55265(15) 1.00041(14) 0.20672(12) 0.0449(5) Uani 1 1 d .
H17A H 0.6020 0.9763 0.1809 0.067 Uiso 1 1 calc R
H17B H 0.5766 1.0577 0.2443 0.067 Uiso 1 1 calc R
H17C H 0.4989 1.0250 0.1647 0.067 Uiso 1 1 calc R
C13 C 0.20431(13) 0.62550(16) 0.15929(13) 0.0485(5) Uani 1 1 d .
H13A H 0.2308 0.5561 0.1549 0.073 Uiso 1 1 calc R
H13B H 0.1360 0.6204 0.1487 0.073 Uiso 1 1 calc R
H13C H 0.2292 0.6531 0.2143 0.073 Uiso 1 1 calc R
C30 C 0.24101(16) 0.98726(15) 0.00109(13) 0.0511(5) Uani 1 1 d .
H30A H 0.1929 0.9625 0.0281 0.077 Uiso 1 1 calc R
H30B H 0.2853 0.9306 -0.0007 0.077 Uiso 1 1 calc R
H30C H 0.2113 1.0095 -0.0546 0.077 Uiso 1 1 calc R
C14 C 0.19201(14) 0.6586(2) 0.00818(13) 0.0619(7) Uani 1 1 d .
H14A H 0.2082 0.7074 -0.0311 0.093 Uiso 1 1 calc R
H14B H 0.1238 0.6523 -0.0022 0.093 Uiso 1 1 calc R
H14C H 0.2192 0.5900 0.0024 0.093 Uiso 1 1 calc R
C29 C 0.37161(15) 1.11980(17) 0.00766(13) 0.0507(5) Uani 1 1 d .
H29A H 0.3433 1.1396 -0.0489 0.076 Uiso 1 1 calc R
H29B H 0.4174 1.0639 0.0084 0.076 Uiso 1 1 calc R
H29C H 0.4031 1.1805 0.0374 0.076 Uiso 1 1 calc R
C26 C -0.01272(15) 1.25664(16) 0.20828(13) 0.0495(5) Uani 1 1 d .
H26A H -0.0437 1.3140 0.1738 0.074 Uiso 1 1 calc R
H26B H -0.0311 1.2579 0.2604 0.074 Uiso 1 1 calc R
H26C H -0.0314 1.1899 0.1808 0.074 Uiso 1 1 calc R

loop_
_atom_site_aniso_label
_atom_site_aniso_U_11
_atom_site_aniso_U_22
_atom_site_aniso_U_33
_atom_site_aniso_U_23
_atom_site_aniso_U_13
_atom_site_aniso_U_12
N1 0.0206(6) 0.0182(6) 0.0213(6) -0.0015(5) 0.0077(5) -0.0002(5)
N2 0.0236(6) 0.0232(6) 0.0249(6) 0.0003(5) 0.0104(5) 0.0038(5)
C2 0.0237(8) 0.0197(7) 0.0225(7) 0.0004(6) 0.0094(6) 0.0002(6)
C6 0.0245(8) 0.0167(7) 0.0179(7) 0.0026(5) 0.0092(6) 0.0023(6)
C19 0.0214(7) 0.0211(7) 0.0257(8) 0.0012(6) 0.0067(6) -0.0020(6)
C4 0.0257(8) 0.0217(7) 0.0251(8) -0.0016(6) 0.0152(6) 0.0046(6)
C3 0.0267(8) 0.0252(8) 0.0234(7) 0.0012(6) 0.0132(6) 0.0042(6)
C22 0.0258(8) 0.0235(8) 0.0258(8) 0.0031(6) 0.0058(6) -0.0007(6)
C11 0.0263(8) 0.0225(7) 0.0221(7) -0.0024(6) 0.0098(6) 0.0004(6)
C31 0.0255(8) 0.0259(8) 0.0288(8) 0.0005(7) 0.0090(6) -0.0005(7)
C7 0.0258(8) 0.0199(7) 0.0188(7) 0.0019(6) 0.0080(6) 0.0004(6)
N3 0.0373(8) 0.0414(8) 0.0379(8) -0.0121(7) 0.0129(7) 0.0086(7)
C24 0.0257(8) 0.0261(8) 0.0282(8) 0.0026(6) 0.0111(6) 0.0024(6)
C8 0.0307(8) 0.0176(7) 0.0203(7) -0.0014(6) 0.0083(6) -0.0002(6)
C21 0.0321(9) 0.0291(8) 0.0231(8) 0.0008(6) 0.0111(7) 0.0019(7)
C23 0.0260(8) 0.0242(8) 0.0343(9) 0.0032(6) 0.0113(7) 0.0060(6)
C18 0.0308(9) 0.0266(8) 0.0283(8) -0.0045(7) 0.0084(7) 0.0023(7)
C20 0.0264(8) 0.0257(8) 0.0264(8) 0.0001(6) 0.0095(6) 0.0011(6)
C10 0.0227(8) 0.0283(8) 0.0294(8) -0.0032(6) 0.0106(6) -0.0001(6)
N4 0.0354(8) 0.0352(8) 0.0343(8) 0.0097(7) 0.0094(6) 0.0032(7)
C9 0.0298(8) 0.0209(7) 0.0249(8) -0.0014(6) 0.0129(6) 0.0033(6)
C12 0.0251(8) 0.0271(8) 0.0289(8) -0.0045(6) 0.0070(6) -0.0016(7)
C25 0.0431(10) 0.0355(9) 0.0350(9) 0.0124(7) 0.0215(8) 0.0197(8)
C15 0.0233(8) 0.0291(8) 0.0332(8) -0.0107(7) 0.0112(7) -0.0017(7)
C28 0.0453(10) 0.0373(9) 0.0275(8) 0.0071(7) 0.0173(8) 0.0170(8)
C1 0.0500(11) 0.0347(9) 0.0282(9) 0.0087(7) 0.0181(8) 0.0179(8)
C5 0.0317(9) 0.0318(9) 0.0390(9) 0.0042(7) 0.0091(7) -0.0024(7)
C16 0.0520(12) 0.0412(10) 0.0329(9) -0.0060(8) -0.0020(8) -0.0029(9)
C27 0.0442(11) 0.0639(13) 0.0314(9) -0.0058(9) 0.0144(8) 0.0093(10)
C17 0.0574(12) 0.0289(9) 0.0416(10) -0.0037(8) -0.0016(9) -0.0089(9)
C13 0.0302(10) 0.0507(12) 0.0678(13) 0.0153(10) 0.0179(9) -0.0049(9)
C30 0.0747(15) 0.0318(10) 0.0527(12) 0.0010(9) 0.0266(11) 0.0132(10)
C14 0.0339(11) 0.1049(19) 0.0464(12) -0.0325(12) 0.0089(9) -0.0194(12)
C29 0.0512(12) 0.0566(12) 0.0538(12) 0.0056(10) 0.0314(10) 0.0208(10)
C26 0.0565(13) 0.0435(11) 0.0623(13) -0.0035(10) 0.0413(11) -0.0005(10)

loop_
_atom_type_symbol
_atom_type_description
_atom_type_scat_dispersion_real
_atom_type_scat_dispersion_imag
_atom_type_scat_source
C C 0.0033 0.0016 'International Tables Vol C Tables 4.2.6.8 and 6.1.1.4'
H H 0.0000 0.0000 'International Tables Vol C Tables 4.2.6.8 and 6.1.1.4'
N N 0.0061 0.0033 'International Tables Vol C Tables 4.2.6.8 and 6.1.1.4'

loop_
_geom_angle_atom_site_label_1
_geom_angle_atom_site_label_2
_geom_angle_atom_site_label_3
_geom_angle
C2 N1 C6 123.75(12)
C4 N2 C19 121.64(13)
N1 C2 C3 117.87(12)
N1 C2 C1 126.08(13)
C1 C2 C3 116.03(12)
C11 C6 N1 120.44(12)
C11 C6 C7 121.71(12)
C7 C6 N1 117.46(12)
C24 C19 N2 119.13(12)
C24 C19 C20 121.11(13)
C20 C19 N2 119.48(13)
N2 C4 C3 118.59(14)
N2 C4 C5 125.73(14)
C5 C4 C3 115.67(13)
C2 C3 H3A 109.0
C2 C3 H3B 109.0
C4 C3 C2 112.95(11)
C4 C3 H3A 109.0
C4 C3 H3B 109.0
H3A C3 H3B 107.8
C21 C22 C31 119.78(13)
C21 C22 C23 120.10(14)
C23 C22 C31 120.12(13)
C6 C11 C15 122.41(12)
C10 C11 C6 118.03(13)
C10 C11 C15 119.53(13)
N4 C31 C22 179.09(18)
C6 C7 C12 119.89(12)
C8 C7 C6 118.47(13)
C8 C7 C12 121.62(13)
C19 C24 C25 121.49(13)
C23 C24 C19 118.73(13)
C23 C24 C25 119.78(13)
C7 C8 H8 119.9
C7 C8 C9 120.16(13)
C9 C8 H8 119.9
C22 C21 H21 119.5
C20 C21 C22 121.10(14)
C20 C21 H21 119.5
C22 C23 H23 119.7
C24 C23 C22 120.61(14)
C24 C23 H23 119.7
N3 C18 C9 178.26(17)
C19 C20 C28 120.67(13)
C21 C20 C19 118.33(13)
C21 C20 C28 120.97(13)
C11 C10 H10 119.6
C11 C10 C9 120.88(14)
C9 C10 H10 119.6
C8 C9 C18 120.08(13)
C10 C9 C8 120.72(13)
C10 C9 C18 119.19(14)
C7 C12 H12 107.2
C7 C12 C13 110.82(13)
C13 C12 H12 107.2
C14 C12 C7 113.49(13)
C14 C12 H12 107.2
C14 C12 C13 110.52(16)
C24 C25 H25 107.8
C24 C25 C26 111.39(15)
C27 C25 C24 111.08(14)
C27 C25 H25 107.8
C27 C25 C26 110.83(14)
C26 C25 H25 107.8
C11 C15 H15 107.7
C11 C15 C17 110.82(13)
C16 C15 C11 112.27(13)
C16 C15 H15 107.7
C16 C15 C17 110.37(14)
C17 C15 H15 107.7
C20 C28 H28 107.6
C20 C28 C29 112.54(14)
C30 C28 C20 111.22(15)
C30 C28 H28 107.6
C30 C28 C29 110.07(15)
C29 C28 H28 107.6
C2 C1 H1A 109.5
C2 C1 H1B 109.5
C2 C1 H1C 109.5
H1A C1 H1B 109.5
H1A C1 H1C 109.5
H1B C1 H1C 109.5
C4 C5 H5A 109.5
C4 C5 H5B 109.5
C4 C5 H5C 109.5
H5A C5 H5B 109.5
H5A C5 H5C 109.5
H5B C5 H5C 109.5
C15 C16 H16A 109.5
C15 C16 H16B 109.5
C15 C16 H16C 109.5
H16A C16 H16B 109.5
H16A C16 H16C 109.5
H16B C16 H16C 109.5
C25 C27 H27A 109.5
C25 C27 H27B 109.5
C25 C27 H27C 109.5
H27A C27 H27B 109.5
H27A C27 H27C 109.5
H27B C27 H27C 109.5
C15 C17 H17A 109.5
C15 C17 H17B 109.5
C15 C17 H17C 109.5
H17A C17 H17B 109.5
H17A C17 H17C 109.5
H17B C17 H17C 109.5
C12 C13 H13A 109.5
C12 C13 H13B 109.5
C12 C13 H13C 109.5
H13A C13 H13B 109.5
H13A C13 H13C 109.5
H13B C13 H13C 109.5
C28 C30 H30A 109.5
C28 C30 H30B 109.5
C28 C30 H30C 109.5
H30A C30 H30B 109.5
H30A C30 H30C 109.5
H30B C30 H30C 109.5
C12 C14 H14A 109.5
C12 C14 H14B 109.5
C12 C14 H14C 109.5
H14A C14 H14B 109.5
H14A C14 H14C 109.5
H14B C14 H14C 109.5
C28 C29 H29A 109.5
C28 C29 H29B 109.5
C28 C29 H29C 109.5
H29A C29 H29B 109.5
H29A C29 H29C 109.5
H29B C29 H29C 109.5
C25 C26 H26A 109.5
C25 C26 H26B 109.5
C25 C26 H26C 109.5
H26A C26 H26B 109.5
H26A C26 H26C 109.5
H26B C26 H26C 109.5

loop_
_geom_bond_atom_site_label_1
_geom_bond_atom_site_label_2
_geom_bond_distance
N1 C2 1.2661(18)
N1 C6 1.4108(18)
N2 C19 1.4155(19)
N2 C4 1.2668(19)
C2 C3 1.5098(19)
C2 C1 1.501(2)
C6 C11 1.409(2)
C6 C7 1.410(2)
C19 C24 1.408(2)
C19 C20 1.412(2)
C4 C3 1.505(2)
C4 C5 1.502(2)
C3 H3A 0.9700
C3 H3B 0.9700
C22 C31 1.439(2)
C22 C21 1.390(2)
C22 C23 1.394(2)
C11 C10 1.386(2)
C11 C15 1.522(2)
C31 N4 1.149(2)
C7 C8 1.389(2)
C7 C12 1.518(2)
N3 C18 1.150(2)
C24 C23 1.386(2)
C24 C25 1.522(2)
C8 H8 0.9300
C8 C9 1.394(2)
C21 H21 0.9300
C21 C20 1.384(2)
C23 H23 0.9300
C18 C9 1.440(2)
C20 C28 1.522(2)
C10 H10 0.9300
C10 C9 1.389(2)
C12 H12 0.9800
C12 C13 1.522(2)
C12 C14 1.518(2)
C25 H25 0.9800
C25 C27 1.522(3)
C25 C26 1.522(3)
C15 H15 0.9800
C15 C16 1.521(2)
C15 C17 1.526(2)
C28 H28 0.9800
C28 C30 1.515(3)
C28 C29 1.528(2)
C1 H1A 0.9600
C1 H1B 0.9600
C1 H1C 0.9600
C5 H5A 0.9600
C5 H5B 0.9600
C5 H5C 0.9600
C16 H16A 0.9600
C16 H16B 0.9600
C16 H16C 0.9600
C27 H27A 0.9600
C27 H27B 0.9600
C27 H27C 0.9600
C17 H17A 0.9600
C17 H17B 0.9600
C17 H17C 0.9600
C13 H13A 0.9600
C13 H13B 0.9600
C13 H13C 0.9600
C30 H30A 0.9600
C30 H30B 0.9600
C30 H30C 0.9600
C14 H14A 0.9600
C14 H14B 0.9600
C14 H14C 0.9600
C29 H29A 0.9600
C29 H29B 0.9600
C29 H29C 0.9600
C26 H26A 0.9600
C26 H26B 0.9600
C26 H26C 0.9600
